data_4318099
loop_
_publ_author_name
'Ashley E. Ayers'
'H. V. Rasika Dias'

_publ_section_title
;
 Investigation of Silver Salt Metathesis: Preparation of Cationic
 Germanium(II) and Tin(II) Complexes, and Silver Adducts Containing
 Unsupported Silver-Germanium and Silver-Tin Bonds
;
_journal_name_full 'Inorganic Chemistry'
_journal_page_first 3259
_journal_page_last 3268
_journal_paper_doi 10.1021/ic0200747
_journal_volume 41
_journal_year 2002
_chemical_formula_sum 'C28 H23 Ag B Cl F18 Ge N8'
_chemical_formula_weight 1040.26
_chemical_name_common '[HB(3,5-(CF3)2Pz)3]AgGeCl[(n-Pr)2ATI]'
_chemical_name_systematic
;
  ?
;
_space_group_IT_number 14
_symmetry_cell_setting monoclinic
_symmetry_space_group_name_Hall '-P 2ybc'
_symmetry_space_group_name_H-M 'P 1 21/c 1'
_atom_sites_solution_hydrogens geom
_atom_sites_solution_primary direct
_atom_sites_solution_secondary difmap
_audit_creation_method SHELXL-97
_cell_angle_alpha 90.00
_cell_angle_beta 90.652(14)
_cell_angle_gamma 90.00
_cell_formula_units_Z 4
_cell_length_a 13.0623(19)
_cell_length_b 17.0073(18)
_cell_length_c 17.095(2)
_cell_measurement_reflns_used 50
_cell_measurement_temperature 213(2)
_cell_measurement_theta_max 12.52
_cell_measurement_theta_min 3.55
_cell_volume 3797.5(8)
_computing_cell_refinement 'Bruker XSCANS'
_computing_data_collection 'Bruker XSCANS'
_computing_data_reduction 'Bruker SHELXTL'
_computing_molecular_graphics 'Bruker SHELXTL'
_computing_publication_material 'Bruker SHELXTL'
_computing_structure_refinement 'SHELXL-97 (Sheldrick, 1997)'
_computing_structure_solution 'SHELXS-97 (Sheldrick, 1990)'
_diffrn_ambient_temperature 213(2)
_diffrn_measured_fraction_theta_full 0.983
_diffrn_measured_fraction_theta_max 0.983
_diffrn_measurement_device_type 'Bruker P4'
_diffrn_measurement_method '\w scans'
_diffrn_radiation_monochromator graphite
_diffrn_radiation_source 'fine-focus sealed tube'
_diffrn_radiation_type MoK\a
_diffrn_radiation_wavelength 0.71073
_diffrn_reflns_av_R_equivalents 0.0289
_diffrn_reflns_av_sigmaI/netI 0.0309
_diffrn_reflns_limit_h_max 14
_diffrn_reflns_limit_h_min -1
_diffrn_reflns_limit_k_max 1
_diffrn_reflns_limit_k_min -18
_diffrn_reflns_limit_l_max 18
_diffrn_reflns_limit_l_min -18
_diffrn_reflns_number 6090
_diffrn_reflns_theta_full 22.50
_diffrn_reflns_theta_max 22.50
_diffrn_reflns_theta_min 1.97
_diffrn_standards_interval_count 97
_diffrn_standards_number 3
_exptl_absorpt_coefficient_mu 1.500
_exptl_absorpt_correction_T_max 0.8148
_exptl_absorpt_correction_T_min 0.6972
_exptl_absorpt_correction_type empirical
_exptl_crystal_colour yellow
_exptl_crystal_density_diffrn 1.819
_exptl_crystal_density_method 'not measured'
_exptl_crystal_description parallelpipeds
_exptl_crystal_F_000 2040
_exptl_crystal_size_max 0.72
_exptl_crystal_size_mid 0.52
_exptl_crystal_size_min 0.51
_refine_diff_density_max 0.406
_refine_diff_density_min -0.694
_refine_diff_density_rms 0.104
_refine_ls_extinction_method none
_refine_ls_goodness_of_fit_ref 1.118
_refine_ls_hydrogen_treatment mixed
_refine_ls_matrix_type full
_refine_ls_number_parameters 529
_refine_ls_number_reflns 4881
_refine_ls_number_restraints 0
_refine_ls_restrained_S_all 1.118
_refine_ls_R_factor_all 0.0379
_refine_ls_R_factor_gt 0.0326
_refine_ls_shift/su_max 0.001
_refine_ls_shift/su_mean 0.000
_refine_ls_structure_factor_coef Fsqd
_refine_ls_weighting_details 'calc w=1/[\s^2^(Fo^2^)+(0.0446P)^2^+1.5746P] where P=(Fo^2^+2Fc^2^)/3'
_refine_ls_weighting_scheme calc
_refine_ls_wR_factor_gt 0.0797
_refine_ls_wR_factor_ref 0.0826
_reflns_number_gt 4377
_reflns_number_total 4881
_reflns_threshold_expression >2sigma(I)
_cod_data_source_file ic0200747_6.cif
_cod_data_source_block rd256
_cod_depositor_comments
;
The following automatic conversions were performed:

'_symmetry_cell_setting' value 'Monoclinic' changed to 'monoclinic'
according to the built-in table from CIF Core dictionary named
'cif_core.dic' version 2.4.1 from 2010-06-29.

Automatic conversion script
Id: cif_fix_values 1646 2011-03-28 12:23:43Z adriana 
;
_cod_original_cell_volume 3797.6(9)
_cod_database_code 4318099

loop_
_symmetry_equiv_pos_as_xyz
'x, y, z'
'-x, y+1/2, -z+1/2'
'-x, -y, -z'
'x, -y-1/2, z-1/2'

loop_
_atom_site_label
_atom_site_type_symbol
_atom_site_fract_x
_atom_site_fract_y
_atom_site_fract_z
_atom_site_U_iso_or_equiv
_atom_site_adp_type
_atom_site_occupancy
_atom_site_symmetry_multiplicity
_atom_site_calc_flag
_atom_site_refinement_flags
_atom_site_disorder_assembly
_atom_site_disorder_group
Ag Ag 0.615562(19) 0.048133(15) 0.230245(16) 0.03535(11) Uani 1 1 d . . .
Ge Ge 0.78438(3) 0.03304(2) 0.17620(2) 0.03528(13) Uani 1 1 d . . .
Cl Cl 0.88495(8) 0.13780(6) 0.16283(7) 0.0599(3) Uani 1 1 d . . .
N1 N 0.8841(2) -0.03905(17) 0.21429(18) 0.0397(7) Uani 1 1 d . . .
N9 N 0.8046(2) -0.02146(18) 0.08100(17) 0.0390(7) Uani 1 1 d . . .
N11 N 0.3719(2) 0.09409(16) 0.24637(17) 0.0319(7) Uani 1 1 d . . .
N12 N 0.4491(2) 0.09625(16) 0.19384(16) 0.0332(7) Uani 1 1 d . . .
N21 N 0.4654(2) 0.08513(16) 0.37709(16) 0.0308(6) Uani 1 1 d . . .
N22 N 0.5599(2) 0.10190(16) 0.34936(16) 0.0316(7) Uani 1 1 d . . .
N31 N 0.4127(2) -0.03962(16) 0.30368(17) 0.0333(7) Uani 1 1 d . . .
N32 N 0.5013(2) -0.05526(15) 0.26683(17) 0.0327(7) Uani 1 1 d . . .
F16C F 0.5015(2) 0.08345(14) 0.02856(13) 0.0614(6) Uani 1 1 d . . .
F16B F 0.4348(2) 0.19731(14) 0.01210(13) 0.0650(7) Uani 1 1 d . . .
F16A F 0.57112(19) 0.18361(16) 0.08204(13) 0.0656(7) Uani 1 1 d . . .
F17C F 0.13410(18) 0.19810(16) 0.21720(16) 0.0738(8) Uani 1 1 d . . .
F17B F 0.2061(2) 0.18314(18) 0.32926(17) 0.0763(8) Uani 1 1 d . . .
F17A F 0.14102(18) 0.08426(17) 0.2697(2) 0.0916(10) Uani 1 1 d . . .
F26C F 0.72912(18) 0.20246(17) 0.32836(14) 0.0686(7) Uani 1 1 d . . .
F26B F 0.74352(19) 0.21584(16) 0.45235(15) 0.0702(7) Uani 1 1 d . . .
F26A F 0.78485(17) 0.10828(15) 0.39802(17) 0.0691(7) Uani 1 1 d . . .
F27C F 0.29044(18) 0.14855(16) 0.47695(15) 0.0671(7) Uani 1 1 d . . .
F27B F 0.3896(2) 0.13058(18) 0.57439(14) 0.0762(8) Uani 1 1 d . . .
F27A F 0.3329(2) 0.03211(15) 0.50919(16) 0.0713(8) Uani 1 1 d . . .
F36C F 0.6076(2) -0.12974(15) 0.14242(14) 0.0719(8) Uani 1 1 d . . .
F36B F 0.67443(18) -0.16770(15) 0.24994(15) 0.0635(7) Uani 1 1 d . . .
F36A F 0.5678(2) -0.24210(13) 0.19010(16) 0.0676(7) Uani 1 1 d . . .
F37C F 0.18526(18) -0.07220(19) 0.30623(17) 0.0760(8) Uani 1 1 d . . .
F37B F 0.2233(2) -0.18634(17) 0.3474(2) 0.1073(12) Uani 1 1 d . . .
F37A F 0.25018(19) -0.08667(17) 0.41915(15) 0.0703(7) Uani 1 1 d . . .
C2 C 0.9161(3) -0.0928(2) 0.1621(2) 0.0377(9) Uani 1 1 d . . .
C3 C 0.9834(3) -0.1532(2) 0.1835(3) 0.0506(10) Uani 1 1 d . . .
H3A H 1.0052 -0.1518 0.2360 0.061 Uiso 1 1 calc R . .
C4 C 1.0235(3) -0.2147(3) 0.1403(3) 0.0607(12) Uani 1 1 d . . .
H4A H 1.0656 -0.2494 0.1690 0.073 Uiso 1 1 calc R . .
C5 C 1.0118(3) -0.2329(3) 0.0636(3) 0.0655(13) Uani 1 1 d . . .
H5A H 1.0450 -0.2786 0.0463 0.079 Uiso 1 1 calc R . .
C6 C 0.9568(3) -0.1918(3) 0.0088(3) 0.0651(13) Uani 1 1 d . . .
H6A H 0.9601 -0.2118 -0.0424 0.078 Uiso 1 1 calc R . .
C7 C 0.8966(3) -0.1248(2) 0.0172(2) 0.0522(11) Uani 1 1 d . . .
H7A H 0.8677 -0.1057 -0.0297 0.063 Uiso 1 1 calc R . .
C8 C 0.8718(3) -0.0812(2) 0.0836(2) 0.0388(9) Uani 1 1 d . . .
C10 C 0.9259(3) -0.0318(2) 0.2937(2) 0.0465(10) Uani 1 1 d . . .
H10A H 0.9178 0.0227 0.3112 0.056 Uiso 1 1 calc R . .
H10B H 0.9994 -0.0434 0.2928 0.056 Uiso 1 1 calc R . .
C11 C 0.8748(3) -0.0862(3) 0.3520(2) 0.0566(11) Uani 1 1 d . . .
H11A H 0.8804 -0.1407 0.3341 0.068 Uiso 1 1 calc R . .
H11B H 0.8020 -0.0730 0.3556 0.068 Uiso 1 1 calc R . .
C12 C 0.9260(4) -0.0777(4) 0.4326(3) 0.0782(15) Uani 1 1 d . . .
H12A H 0.8970 -0.1159 0.4682 0.117 Uiso 1 1 calc R . .
H12B H 0.9144 -0.0251 0.4524 0.117 Uiso 1 1 calc R . .
H12C H 0.9990 -0.0869 0.4281 0.117 Uiso 1 1 calc R . .
C13 C 0.4156(3) 0.13994(19) 0.1338(2) 0.0356(8) Uani 1 1 d . . .
C13' C 0.7455(3) -0.0003(2) 0.0104(2) 0.0454(9) Uani 1 1 d . . .
H13A H 0.6804 0.0231 0.0262 0.055 Uiso 1 1 calc R . .
H13B H 0.7299 -0.0483 -0.0190 0.055 Uiso 1 1 calc R . .
C14 C 0.3169(3) 0.1670(2) 0.1459(2) 0.0403(9) Uani 1 1 d . . .
H14A H 0.2768 0.1988 0.1126 0.048 Uiso 1 1 calc R . .
C14' C 0.8000(4) 0.0564(3) -0.0424(3) 0.0663(13) Uani 1 1 d . . .
H14B H 0.8633 0.0322 -0.0611 0.080 Uiso 1 1 calc R . .
H14C H 0.8183 0.1038 -0.0129 0.080 Uiso 1 1 calc R . .
C15 C 0.2911(3) 0.1366(2) 0.2178(2) 0.0367(9) Uani 1 1 d . . .
C15' C 0.7325(5) 0.0784(3) -0.1118(3) 0.0816(16) Uani 1 1 d . . .
H15A H 0.7682 0.1160 -0.1443 0.122 Uiso 1 1 calc R . .
H15B H 0.6695 0.1017 -0.0932 0.122 Uiso 1 1 calc R . .
H15C H 0.7167 0.0317 -0.1421 0.122 Uiso 1 1 calc R . .
C16 C 0.4810(3) 0.1511(2) 0.0651(2) 0.0435(9) Uani 1 1 d . . .
C17 C 0.1934(3) 0.1492(3) 0.2601(3) 0.0560(12) Uani 1 1 d . . .
C23 C 0.6104(3) 0.13790(19) 0.4075(2) 0.0329(8) Uani 1 1 d . . .
C24 C 0.5506(3) 0.1449(2) 0.4732(2) 0.0371(9) Uani 1 1 d . . .
H24A H 0.5685 0.1679 0.5215 0.045 Uiso 1 1 calc R . .
C25 C 0.4594(3) 0.1109(2) 0.4522(2) 0.0339(8) Uani 1 1 d . . .
C26 C 0.7163(3) 0.1653(2) 0.3963(2) 0.0432(9) Uani 1 1 d . . .
C27 C 0.3677(3) 0.1049(2) 0.5024(2) 0.0470(10) Uani 1 1 d . . .
C33 C 0.5012(3) -0.13209(19) 0.2517(2) 0.0353(8) Uani 1 1 d . . .
C34 C 0.4131(3) -0.1676(2) 0.2791(2) 0.0431(9) Uani 1 1 d . . .
H34A H 0.3952 -0.2210 0.2761 0.052 Uiso 1 1 calc R . .
C35 C 0.3578(3) -0.1077(2) 0.3116(2) 0.0367(9) Uani 1 1 d . . .
C36 C 0.5869(3) -0.1677(2) 0.2090(2) 0.0449(10) Uani 1 1 d . . .
C37 C 0.2553(3) -0.1126(2) 0.3464(3) 0.0533(11) Uani 1 1 d . . .
B B 0.3824(3) 0.0468(2) 0.3233(3) 0.0329(9) Uani 1 1 d . . .
H H 0.319(2) 0.0484(15) 0.3498(16) 0.010(7) Uiso 1 1 d . . .

loop_
_atom_site_aniso_label
_atom_site_aniso_U_11
_atom_site_aniso_U_22
_atom_site_aniso_U_33
_atom_site_aniso_U_23
_atom_site_aniso_U_13
_atom_site_aniso_U_12
Ag 0.02889(17) 0.03683(18) 0.04039(18) -0.00131(11) 0.00231(12) 0.00069(11)
Ge 0.0292(2) 0.0387(2) 0.0379(2) 0.00063(16) 0.00102(17) 0.00128(16)
Cl 0.0554(6) 0.0494(6) 0.0750(8) 0.0003(5) 0.0063(5) -0.0148(5)
N1 0.0326(17) 0.0481(19) 0.0384(18) 0.0017(14) -0.0017(14) 0.0052(14)
N9 0.0345(17) 0.0433(17) 0.0391(18) 0.0022(14) -0.0025(14) 0.0028(14)
N11 0.0262(15) 0.0268(15) 0.0425(17) 0.0005(13) -0.0057(13) -0.0001(12)
N12 0.0318(16) 0.0287(15) 0.0391(17) -0.0005(13) -0.0007(14) 0.0025(13)
N21 0.0292(16) 0.0285(15) 0.0349(17) -0.0001(12) 0.0023(13) 0.0005(12)
N22 0.0253(15) 0.0325(15) 0.0370(16) -0.0005(13) -0.0001(13) -0.0012(12)
N31 0.0289(16) 0.0322(16) 0.0387(17) 0.0026(13) -0.0045(13) -0.0032(12)
N32 0.0332(17) 0.0256(16) 0.0392(17) 0.0013(12) -0.0053(14) 0.0008(12)
F16C 0.0776(17) 0.0519(14) 0.0549(15) -0.0051(12) 0.0125(13) 0.0090(13)
F16B 0.0834(18) 0.0643(16) 0.0472(14) 0.0192(12) -0.0037(13) 0.0135(14)
F16A 0.0613(16) 0.0826(18) 0.0530(15) 0.0108(13) -0.0008(12) -0.0251(14)
F17C 0.0418(14) 0.0803(19) 0.099(2) 0.0212(16) -0.0073(13) 0.0248(13)
F17B 0.0588(17) 0.095(2) 0.0755(19) 0.0005(16) 0.0155(14) 0.0276(15)
F17A 0.0341(14) 0.0707(18) 0.170(3) 0.0320(19) 0.0084(16) -0.0068(13)
F26C 0.0546(15) 0.0880(19) 0.0630(16) 0.0222(14) -0.0075(12) -0.0281(14)
F26B 0.0568(15) 0.0810(18) 0.0726(17) -0.0285(14) -0.0025(12) -0.0277(14)
F26A 0.0334(13) 0.0668(17) 0.107(2) 0.0005(14) 0.0016(13) 0.0060(12)
F27C 0.0466(14) 0.0814(18) 0.0737(17) -0.0008(14) 0.0153(13) 0.0150(13)
F27B 0.0717(17) 0.115(2) 0.0421(15) -0.0201(14) 0.0150(12) -0.0096(16)
F27A 0.0783(19) 0.0587(17) 0.0777(18) 0.0052(13) 0.0323(15) -0.0138(13)
F36C 0.103(2) 0.0582(15) 0.0549(15) 0.0010(13) 0.0191(14) 0.0191(14)
F36B 0.0472(14) 0.0643(16) 0.0787(17) -0.0162(13) -0.0118(13) 0.0101(12)
F36A 0.0734(17) 0.0321(13) 0.0969(19) -0.0220(12) -0.0103(14) 0.0067(11)
F37C 0.0356(13) 0.107(2) 0.0852(19) 0.0188(17) -0.0112(13) -0.0084(14)
F37B 0.089(2) 0.0557(18) 0.178(3) -0.0016(19) 0.040(2) -0.0419(16)
F37A 0.0604(16) 0.093(2) 0.0582(17) 0.0107(15) 0.0105(13) -0.0163(14)
C2 0.0261(18) 0.040(2) 0.047(2) 0.0003(18) 0.0051(17) -0.0004(16)
C3 0.035(2) 0.057(3) 0.060(3) 0.003(2) 0.0048(19) 0.006(2)
C4 0.046(3) 0.052(3) 0.084(4) 0.003(2) 0.005(2) 0.018(2)
C5 0.046(3) 0.067(3) 0.084(4) -0.018(3) 0.007(2) 0.015(2)
C6 0.051(3) 0.075(3) 0.069(3) -0.021(3) 0.016(2) 0.007(2)
C7 0.049(2) 0.062(3) 0.046(2) -0.008(2) 0.005(2) 0.005(2)
C8 0.0279(19) 0.044(2) 0.044(2) -0.0008(18) 0.0031(17) -0.0039(17)
C10 0.033(2) 0.055(2) 0.050(2) -0.0025(19) -0.0026(18) 0.0008(18)
C11 0.045(2) 0.072(3) 0.053(3) 0.003(2) 0.003(2) -0.002(2)
C12 0.061(3) 0.124(5) 0.049(3) 0.016(3) -0.011(2) -0.003(3)
C13 0.041(2) 0.0269(18) 0.038(2) 0.0012(16) -0.0077(17) -0.0015(16)
C13' 0.043(2) 0.049(2) 0.045(2) -0.0030(18) -0.0062(18) 0.0003(18)
C14 0.041(2) 0.0316(19) 0.048(2) 0.0003(17) -0.0140(18) 0.0026(17)
C14' 0.077(3) 0.071(3) 0.051(3) 0.012(2) -0.010(2) -0.020(3)
C15 0.0272(19) 0.0299(19) 0.053(2) -0.0013(17) -0.0114(17) 0.0008(15)
C15' 0.118(5) 0.077(3) 0.049(3) 0.009(3) -0.029(3) -0.018(3)
C16 0.051(2) 0.037(2) 0.042(2) 0.0080(18) -0.0068(19) 0.0003(19)
C17 0.031(2) 0.054(3) 0.082(4) 0.014(2) -0.006(2) 0.002(2)
C23 0.0319(19) 0.0278(18) 0.039(2) -0.0028(15) -0.0059(17) 0.0014(15)
C24 0.038(2) 0.038(2) 0.035(2) -0.0079(16) -0.0063(17) 0.0049(17)
C25 0.035(2) 0.0303(18) 0.037(2) -0.0018(15) 0.0012(16) 0.0033(16)
C26 0.042(2) 0.044(2) 0.043(2) -0.0046(19) -0.0025(18) -0.0069(19)
C27 0.046(2) 0.050(2) 0.045(2) -0.0044(19) 0.0066(19) 0.000(2)
C33 0.044(2) 0.0256(19) 0.036(2) 0.0040(15) -0.0114(17) -0.0028(16)
C34 0.054(2) 0.0242(19) 0.051(2) 0.0031(17) -0.0200(19) -0.0067(18)
C35 0.036(2) 0.031(2) 0.042(2) 0.0095(16) -0.0102(17) -0.0132(17)
C36 0.055(3) 0.029(2) 0.051(2) -0.0065(18) -0.005(2) 0.0000(18)
C37 0.048(3) 0.044(2) 0.067(3) 0.012(2) -0.006(2) -0.016(2)
B 0.023(2) 0.030(2) 0.045(2) 0.0015(18) 0.0036(19) -0.0036(17)

loop_
_atom_type_symbol
_atom_type_description
_atom_type_scat_dispersion_real
_atom_type_scat_dispersion_imag
_atom_type_scat_source
C C 0.0033 0.0016 'International Tables Vol C Tables 4.2.6.8 and 6.1.1.4'
H H 0.0000 0.0000 'International Tables Vol C Tables 4.2.6.8 and 6.1.1.4'
B B 0.0013 0.0007 'International Tables Vol C Tables 4.2.6.8 and 6.1.1.4'
N N 0.0061 0.0033 'International Tables Vol C Tables 4.2.6.8 and 6.1.1.4'
F F 0.0171 0.0103 'International Tables Vol C Tables 4.2.6.8 and 6.1.1.4'
Cl Cl 0.1484 0.1585 'International Tables Vol C Tables 4.2.6.8 and 6.1.1.4'
Ge Ge 0.1547 1.8001 'International Tables Vol C Tables 4.2.6.8 and 6.1.1.4'
Ag Ag -0.8971 1.1015 'International Tables Vol C Tables 4.2.6.8 and 6.1.1.4'

loop_
_geom_angle_atom_site_label_1
_geom_angle_atom_site_label_2
_geom_angle_atom_site_label_3
_geom_angle
_geom_angle_site_symmetry_1
_geom_angle_site_symmetry_3
_geom_angle_publ_flag
N22 Ag N32 81.94(9) . . ?
N22 Ag N12 78.70(9) . . ?
N32 Ag N12 75.66(9) . . ?
N22 Ag Ge 131.65(7) . . ?
N32 Ag Ge 126.63(7) . . ?
N12 Ag Ge 140.02(7) . . ?
N9 Ge N1 82.94(13) . . ?
N9 Ge Cl 102.43(10) . . ?
N1 Ge Cl 98.55(10) . . ?
N9 Ge Ag 121.18(9) . . ?
N1 Ge Ag 124.29(9) . . ?
Cl Ge Ag 119.77(3) . . ?
C2 N1 C10 123.8(3) . . ?
C2 N1 Ge 115.3(2) . . ?
C10 N1 Ge 120.7(2) . . ?
C8 N9 C13' 123.3(3) . . ?
C8 N9 Ge 116.1(2) . . ?
C13' N9 Ge 120.6(2) . . ?
N12 N11 C15 109.0(3) . . ?
N12 N11 B 121.1(3) . . ?
C15 N11 B 129.9(3) . . ?
C13 N12 N11 106.5(3) . . ?
C13 N12 Ag 132.6(2) . . ?
N11 N12 Ag 119.8(2) . . ?
N22 N21 C25 108.9(3) . . ?
N22 N21 B 120.7(3) . . ?
C25 N21 B 130.3(3) . . ?
C23 N22 N21 106.2(3) . . ?
C23 N22 Ag 131.9(2) . . ?
N21 N22 Ag 120.7(2) . . ?
N32 N31 C35 109.4(3) . . ?
N32 N31 B 120.4(3) . . ?
C35 N31 B 129.9(3) . . ?
C33 N32 N31 106.5(3) . . ?
C33 N32 Ag 132.0(2) . . ?
N31 N32 Ag 121.15(19) . . ?
N1 C2 C3 121.6(3) . . ?
N1 C2 C8 113.1(3) . . ?
C3 C2 C8 125.3(3) . . ?
C4 C3 C2 131.0(4) . . ?
C5 C4 C3 130.4(4) . . ?
C4 C5 C6 126.8(4) . . ?
C5 C6 C7 129.8(4) . . ?
C6 C7 C8 131.0(4) . . ?
N9 C8 C7 122.2(3) . . ?
N9 C8 C2 112.5(3) . . ?
C7 C8 C2 125.3(3) . . ?
N1 C10 C11 113.2(3) . . ?
C10 C11 C12 110.0(4) . . ?
N12 C13 C14 111.6(3) . . ?
N12 C13 C16 119.8(3) . . ?
C14 C13 C16 128.6(3) . . ?
N9 C13' C14' 113.7(3) . . ?
C15 C14 C13 104.2(3) . . ?
C13' C14' C15' 110.7(4) . . ?
N11 C15 C14 108.8(3) . . ?
N11 C15 C17 124.5(3) . . ?
C14 C15 C17 126.7(3) . . ?
F16A C16 F16B 107.1(3) . . ?
F16A C16 F16C 106.1(3) . . ?
F16B C16 F16C 106.2(3) . . ?
F16A C16 C13 113.6(3) . . ?
F16B C16 C13 110.8(3) . . ?
F16C C16 C13 112.5(3) . . ?
F17A C17 F17B 108.4(4) . . ?
F17A C17 F17C 106.9(3) . . ?
F17B C17 F17C 106.4(4) . . ?
F17A C17 C15 113.0(4) . . ?
F17B C17 C15 113.4(3) . . ?
F17C C17 C15 108.4(4) . . ?
N22 C23 C24 111.5(3) . . ?
N22 C23 C26 120.3(3) . . ?
C24 C23 C26 128.2(3) . . ?
C25 C24 C23 104.4(3) . . ?
N21 C25 C24 109.0(3) . . ?
N21 C25 C27 125.4(3) . . ?
C24 C25 C27 125.7(3) . . ?
F26A C26 F26B 106.4(3) . . ?
F26A C26 F26C 105.9(3) . . ?
F26B C26 F26C 106.6(3) . . ?
F26A C26 C23 113.7(3) . . ?
F26B C26 C23 110.8(3) . . ?
F26C C26 C23 112.9(3) . . ?
F27C C27 F27A 107.0(3) . . ?
F27C C27 F27B 106.0(3) . . ?
F27A C27 F27B 107.2(3) . . ?
F27C C27 C25 112.9(3) . . ?
F27A C27 C25 113.3(3) . . ?
F27B C27 C25 110.2(3) . . ?
N32 C33 C34 111.1(3) . . ?
N32 C33 C36 120.0(3) . . ?
C34 C33 C36 128.8(3) . . ?
C35 C34 C33 104.9(3) . . ?
C34 C35 N31 108.1(3) . . ?
C34 C35 C37 127.4(3) . . ?
N31 C35 C37 124.5(3) . . ?
F36A C36 F36B 106.6(3) . . ?
F36A C36 F36C 106.9(3) . . ?
F36B C36 F36C 105.4(3) . . ?
F36A C36 C33 111.7(3) . . ?
F36B C36 C33 113.1(3) . . ?
F36C C36 C33 112.6(3) . . ?
F37B C37 F37A 106.6(4) . . ?
F37B C37 F37C 106.4(4) . . ?
F37A C37 F37C 105.8(4) . . ?
F37B C37 C35 110.3(4) . . ?
F37A C37 C35 114.6(3) . . ?
F37C C37 C35 112.7(3) . . ?
N11 B N21 109.8(3) . . ?
N11 B N31 109.2(3) . . ?
N21 B N31 110.2(3) . . ?

loop_
_geom_bond_atom_site_label_1
_geom_bond_atom_site_label_2
_geom_bond_distance
_geom_bond_site_symmetry_2
_geom_bond_publ_flag
Ag N22 2.355(3) . ?
Ag N32 2.394(3) . ?
Ag N12 2.399(3) . ?
Ag Ge 2.4142(6) . ?
Ge N9 1.894(3) . ?
Ge N1 1.898(3) . ?
Ge Cl 2.2270(11) . ?
N1 C2 1.348(5) . ?
N1 C10 1.462(5) . ?
N9 C8 1.343(5) . ?
N9 C13' 1.469(5) . ?
N11 N12 1.358(4) . ?
N11 C15 1.365(4) . ?
N11 B 1.547(5) . ?
N12 C13 1.336(4) . ?
N21 N22 1.358(4) . ?
N21 C25 1.360(4) . ?
N21 B 1.557(5) . ?
N22 C23 1.335(4) . ?
N31 N32 1.350(4) . ?
N31 C35 1.370(4) . ?
N31 B 1.559(5) . ?
N32 C33 1.332(4) . ?
F16C C16 1.338(4) . ?
F16B C16 1.338(4) . ?
F16A C16 1.329(4) . ?
F17C C17 1.348(5) . ?
F17B C17 1.324(5) . ?
F17A C17 1.311(5) . ?
F26C C26 1.335(4) . ?
F26B C26 1.332(4) . ?
F26A C26 1.321(4) . ?
F27C C27 1.322(5) . ?
F27B C27 1.333(5) . ?
F27A C27 1.325(5) . ?
F36C C36 1.340(5) . ?
F36B C36 1.333(5) . ?
F36A C36 1.329(4) . ?
F37C C37 1.329(5) . ?
F37B C37 1.322(5) . ?
F37A C37 1.322(5) . ?
C2 C3 1.398(5) . ?
C2 C8 1.469(5) . ?
C3 C4 1.386(6) . ?
C4 C5 1.355(6) . ?
C5 C6 1.367(7) . ?
C6 C7 1.393(6) . ?
C7 C8 1.396(5) . ?
C10 C11 1.521(6) . ?
C11 C12 1.531(6) . ?
C13 C14 1.386(5) . ?
C13 C16 1.473(5) . ?
C13' C14' 1.505(6) . ?
C14 C15 1.380(5) . ?
C14' C15' 1.517(6) . ?
C15 C17 1.489(6) . ?
C23 C24 1.381(5) . ?
C23 C26 1.475(5) . ?
C24 C25 1.368(5) . ?
C25 C27 1.485(5) . ?
C33 C34 1.386(5) . ?
C33 C36 1.473(5) . ?
C34 C35 1.369(5) . ?
C35 C37 1.474(6) . ?
